data_9002839
loop_
_publ_author_name
'Redhammer, G. J.'
'Roth, G.'

_publ_section_title
;
 Single-crystal structure refinements and crystal chemistry of
 synthetic trioctahedral micas KM3(Al,Si)4O10(OH)2, where
 M = Ni, Mg, Co, Fe, Al
 Sample: GaPhl#1 - Ga
;
_journal_name_full 'American Mineralogist'
_journal_page_first 1464
_journal_page_last 1476
_journal_volume 87
_journal_year 2002
_chemical_formula_sum 'Ga H2 K Mg3 O12 Si3'
_chemical_name_mineral Phlogopite
_space_group_IT_number 12
_symmetry_space_group_name_Hall '-C 2y'
_symmetry_space_group_name_H-M 'C 1 2/m 1'
_cell_angle_alpha 90
_cell_angle_beta 99.717
_cell_angle_gamma 90
_cell_length_a 5.3214
_cell_length_b 9.2140
_cell_length_c 10.3896
_cell_formula_units_Z 2
_cell_volume 502.108
_database_code_amcsd 0002928
_exptl_crystal_density_diffrn 3.043
_cod_original_formula_sum '(Si3 Ga) Mg3 K O12 H2'
_cod_database_code 9002839

loop_
_space_group_symop_operation_xyz
x,y,z
1/2+x,1/2+y,z
x,-y,z
1/2+x,1/2-y,z
-x,y,-z
1/2-x,1/2+y,-z
-x,-y,-z
1/2-x,1/2-y,-z

loop_
_atom_site_aniso_label
_atom_site_aniso_U_11
_atom_site_aniso_U_22
_atom_site_aniso_U_33
_atom_site_aniso_U_12
_atom_site_aniso_U_13
_atom_site_aniso_U_23
SiT 0.00660 0.00730 0.00650 -0.00010 0.00150 0.00010
GaT 0.00660 0.00730 0.00650 -0.00010 0.00150 0.00010
MgM1 0.00330 0.00470 0.00530 0.00000 0.00150 0.00000
MgM2 0.00310 0.00390 0.00620 0.00000 0.00130 0.00000
K 0.03150 0.03250 0.01700 0.00000 0.00260 0.00000
O1 0.02110 0.02840 0.01520 -0.00150 0.00340 -0.00480
O2 0.02840 0.02070 0.01570 0.00000 0.00130 0.00000
O3 0.00630 0.00760 0.01080 -0.00050 0.00290 -0.00010
O4 0.00720 0.00960 0.00740 0.00000 0.00060 0.00000

loop_
_atom_site_label
_atom_site_fract_x
_atom_site_fract_y
_atom_site_fract_z
_atom_site_occupancy
_atom_site_U_iso_or_equiv
SiT 0.57612 0.16673 0.22866 0.75000 0.00671
GaT 0.57612 0.16673 0.22866 0.25000 0.00671
MgM1 0.00000 0.50000 0.50000 1.00000 0.00431
MgM2 0.00000 0.83269 0.50000 1.00000 0.00443
K 0.00000 0.00000 0.00000 1.00000 0.02710
O1 0.83456 0.22253 0.17097 1.00000 0.02153
O2 0.50088 0.00000 0.17107 1.00000 0.02191
O3 0.63028 0.16729 0.39206 1.00000 0.02191
O4 0.13357 0.00000 0.39915 1.00000 0.00811
H 0.10500 0.00000 0.32500 1.00000 0.02976

loop_
_cod_related_entry_id
_cod_related_entry_database
_cod_related_entry_code
1 AMCSD 0002928
